data_7212406
loop_
_publ_author_name
'Constable, Edwin C.'
'Zhang, Guoqi'
'Housecroft, Catherine E.'
'Neuburger, Markus'
'Zampese, Jennifer A.'

_publ_section_title
;
 Assembling and dissembling zinc-containing coordination polymers of
 4&#x2032;-phenyl-4,2&#x2032;:6&#x2032;,4&#x2033;-terpyridine
;
_journal_issue 7
_journal_name_full CrystEngComm
_journal_page_first 2146
_journal_paper_doi 10.1039/b926598h
_journal_volume 12
_journal_year 2010
_chemical_formula_moiety 'C25 H25 N3, C2 H3 N, I4 Zn'
_chemical_formula_sum 'C27 H28 I4 N4 Zn'
_chemical_formula_weight 981.52
_chemical_name_systematic
;
?
;
_space_group_IT_number 14
_symmetry_cell_setting monoclinic
_symmetry_space_group_name_Hall '-P 2yn'
_symmetry_space_group_name_H-M 'P 1 21/n 1'
_atom_sites_solution_hydrogens geom
_atom_sites_solution_primary direct
_atom_sites_solution_secondary difmap
_audit_creation_method SHELXL-97
_cell_angle_alpha 90.00
_cell_angle_beta 95.413(5)
_cell_angle_gamma 90.00
_cell_formula_units_Z 4
_cell_length_a 7.9794(5)
_cell_length_b 16.8570(13)
_cell_length_c 23.6586(15)
_cell_measurement_temperature 173(2)
_cell_volume 3168.1(4)
_computing_cell_refinement 'Stoe IPDS'
_computing_data_collection 'Stoe IPDS'
_computing_data_reduction 'Stoe IPDS'
_computing_molecular_graphics 'Bruker SHELXTL'
_computing_publication_material 'Bruker SHELXTL'
_computing_structure_refinement 'SHELXL-97 (Sheldrick, 1997)'
_computing_structure_solution 'SHELXS-97 (Sheldrick, 1990)'
_diffrn_ambient_temperature 173(2)
_diffrn_measured_fraction_theta_full 0.980
_diffrn_measured_fraction_theta_max 0.980
_diffrn_measurement_device_type 'Stoe IPDS'
_diffrn_measurement_method '\w scans'
_diffrn_radiation_monochromator graphite
_diffrn_radiation_source 'fine-focus sealed tube'
_diffrn_radiation_type MoK\a
_diffrn_radiation_wavelength 0.71073
_diffrn_reflns_av_R_equivalents 0.0865
_diffrn_reflns_av_sigmaI/netI 0.0301
_diffrn_reflns_limit_h_max 11
_diffrn_reflns_limit_h_min -10
_diffrn_reflns_limit_k_max 23
_diffrn_reflns_limit_k_min -23
_diffrn_reflns_limit_l_max 33
_diffrn_reflns_limit_l_min -33
_diffrn_reflns_number 86633
_diffrn_reflns_theta_full 30.00
_diffrn_reflns_theta_max 30.00
_diffrn_reflns_theta_min 2.57
_exptl_absorpt_coefficient_mu 4.695
_exptl_absorpt_correction_T_max 0.7346
_exptl_absorpt_correction_T_min 0.2553
_exptl_absorpt_correction_type multi-scan
_exptl_absorpt_process_details '(Blessing, 1951)'
_exptl_crystal_colour yellow
_exptl_crystal_density_diffrn 2.058
_exptl_crystal_density_method 'not measured'
_exptl_crystal_description block
_exptl_crystal_F_000 1840
_exptl_crystal_size_max 0.40
_exptl_crystal_size_mid 0.15
_exptl_crystal_size_min 0.07
_refine_diff_density_max 1.009
_refine_diff_density_min -1.442
_refine_diff_density_rms 0.107
_refine_ls_extinction_method none
_refine_ls_goodness_of_fit_ref 1.154
_refine_ls_hydrogen_treatment constr
_refine_ls_matrix_type full
_refine_ls_number_parameters 328
_refine_ls_number_reflns 9054
_refine_ls_number_restraints 0
_refine_ls_restrained_S_all 1.154
_refine_ls_R_factor_all 0.0346
_refine_ls_R_factor_gt 0.0341
_refine_ls_shift/su_max 0.001
_refine_ls_shift/su_mean 0.000
_refine_ls_structure_factor_coef Fsqd
_refine_ls_weighting_details 'calc w=1/[\s^2^(Fo^2^)+(0.0251P)^2^+6.4834P] where P=(Fo^2^+2Fc^2^)/3'
_refine_ls_weighting_scheme calc
_refine_ls_wR_factor_gt 0.0840
_refine_ls_wR_factor_ref 0.0843
_reflns_number_gt 8937
_reflns_number_total 9054
_reflns_threshold_expression >2sigma(I)
_cod_data_source_file b926598h.txt
_cod_data_source_block gq89
_cod_depositor_comments
;
The following automatic conversions were performed:

'_symmetry_cell_setting' value 'Monoclinic' changed to 'monoclinic'
according to /home/saulius/struct/CIF-dictionaries/cif_core.dic
dictionary named 'cif_core.dic' version 2.4.2 from 2011-04-26.

Automatic conversion script
Id: cif_fix_values 1891 2012-01-12 08:04:46Z andrius 
;
_cod_original_sg_symbol_Hall -P2yn
_cod_original_sg_symbol_H-M P2(1)/n
_cod_database_code 7212406

loop_
_symmetry_equiv_pos_as_xyz
'x, y, z'
'-x+1/2, y+1/2, -z+1/2'
'-x, -y, -z'
'x-1/2, -y-1/2, z-1/2'

loop_
_atom_site_label
_atom_site_type_symbol
_atom_site_fract_x
_atom_site_fract_y
_atom_site_fract_z
_atom_site_U_iso_or_equiv
_atom_site_adp_type
_atom_site_occupancy
_atom_site_symmetry_multiplicity
_atom_site_calc_flag
_atom_site_refinement_flags
Zn1 Zn 0.49258(5) 0.23267(2) 0.190109(15) 0.02789(8) Uani 1 1 d .
I1 I 0.54526(2) 0.380648(11) 0.161348(8) 0.02785(5) Uani 1 1 d .
I2 I 0.78211(3) 0.158897(12) 0.201747(10) 0.03582(6) Uani 1 1 d .
I3 I 0.30152(3) 0.165483(13) 0.107232(10) 0.03930(6) Uani 1 1 d .
I4 I 0.35438(4) 0.232394(17) 0.284826(10) 0.04778(7) Uani 1 1 d .
N1 N -0.0619(3) 0.41597(16) 0.24038(10) 0.0286(5) Uani 1 1 d .
N2 N 0.1244(3) 0.55085(14) 0.07219(10) 0.0255(4) Uani 1 1 d .
N3 N 0.1307(4) 0.82094(15) -0.00964(12) 0.0355(6) Uani 1 1 d .
C1 C -0.0355(6) 0.4288(3) 0.34497(15) 0.0500(10) Uani 1 1 d .
H1A H -0.0886 0.4140 0.3792 0.075 Uiso 1 1 calc R
H1B H -0.0283 0.4867 0.3426 0.075 Uiso 1 1 calc R
H1C H 0.0778 0.4060 0.3468 0.075 Uiso 1 1 calc R
C2 C -0.1397(4) 0.3974(2) 0.29322(14) 0.0380(7) Uani 1 1 d .
H2A H -0.1517 0.3392 0.2967 0.046 Uiso 1 1 calc R
H2B H -0.2536 0.4211 0.2912 0.046 Uiso 1 1 calc R
C3 C -0.0686(5) 0.4907(2) 0.22057(14) 0.0367(7) Uani 1 1 d .
H3A H -0.1191 0.5308 0.2415 0.044 Uiso 1 1 calc R
C4 C -0.0039(4) 0.51010(18) 0.17083(13) 0.0330(6) Uani 1 1 d .
H4A H -0.0092 0.5633 0.1576 0.040 Uiso 1 1 calc R
C5 C 0.0696(3) 0.45182(16) 0.13958(12) 0.0247(5) Uani 1 1 d .
C6 C 0.0743(4) 0.37483(17) 0.16108(13) 0.0279(5) Uani 1 1 d .
H6A H 0.1236 0.3335 0.1409 0.033 Uiso 1 1 calc R
C7 C 0.0077(4) 0.35843(18) 0.21127(13) 0.0298(6) Uani 1 1 d .
H7A H 0.0110 0.3057 0.2255 0.036 Uiso 1 1 calc R
C8 C 0.1378(3) 0.47375(16) 0.08548(12) 0.0240(5) Uani 1 1 d .
C9 C 0.2090(4) 0.41825(16) 0.05129(12) 0.0254(5) Uani 1 1 d .
H9A H 0.2162 0.3641 0.0624 0.030 Uiso 1 1 calc R
C10 C 0.2697(4) 0.44224(16) 0.00078(12) 0.0249(5) Uani 1 1 d .
C11 C 0.2571(4) 0.52281(17) -0.01225(12) 0.0269(5) Uani 1 1 d .
H11A H 0.2990 0.5424 -0.0458 0.032 Uiso 1 1 calc R
C12 C 0.1833(4) 0.57461(16) 0.02395(12) 0.0256(5) Uani 1 1 d .
C13 C 0.0789(5) 0.7901(2) 0.03784(16) 0.0409(8) Uani 1 1 d .
H13A H 0.0315 0.8240 0.0642 0.049 Uiso 1 1 calc R
C14 C 0.0929(5) 0.71066(19) 0.04918(15) 0.0378(7) Uani 1 1 d .
H14A H 0.0543 0.6898 0.0830 0.045 Uiso 1 1 calc R
C15 C 0.1633(4) 0.66043(17) 0.01140(12) 0.0286(5) Uani 1 1 d .
C16 C 0.2124(6) 0.6937(2) -0.03774(15) 0.0476(10) Uani 1 1 d .
H16A H 0.2589 0.6611 -0.0651 0.057 Uiso 1 1 calc R
C17 C 0.1943(7) 0.7735(2) -0.04719(16) 0.0512(11) Uani 1 1 d .
H17A H 0.2280 0.7956 -0.0813 0.061 Uiso 1 1 calc R
C18 C 0.1190(5) 0.90735(19) -0.02117(17) 0.0435(8) Uani 1 1 d .
H18A H 0.0330 0.9309 0.0013 0.052 Uiso 1 1 calc R
H18B H 0.0826 0.9160 -0.0619 0.052 Uiso 1 1 calc R
C19 C 0.2838(6) 0.9479(2) -0.0065(2) 0.0580(11) Uani 1 1 d .
H19A H 0.3179 0.9413 0.0342 0.087 Uiso 1 1 calc R
H19B H 0.2724 1.0045 -0.0154 0.087 Uiso 1 1 calc R
H19C H 0.3693 0.9245 -0.0285 0.087 Uiso 1 1 calc R
C20 C 0.3423(4) 0.38539(17) -0.03766(12) 0.0267(5) Uani 1 1 d .
C21 C 0.3655(7) 0.3063(2) -0.02273(19) 0.0536(11) Uani 1 1 d .
H21A H 0.3340 0.2884 0.0128 0.064 Uiso 1 1 calc R
C22 C 0.4342(7) 0.2528(2) -0.0589(2) 0.0591(12) Uani 1 1 d .
H22A H 0.4474 0.1987 -0.0481 0.071 Uiso 1 1 calc R
C23 C 0.4829(5) 0.2777(2) -0.11010(16) 0.0435(8) Uani 1 1 d .
H23A H 0.5285 0.2410 -0.1350 0.052 Uiso 1 1 calc R
C24 C 0.4652(7) 0.3560(2) -0.12492(16) 0.0528(11) Uani 1 1 d .
H24A H 0.5017 0.3741 -0.1598 0.063 Uiso 1 1 calc R
C25 C 0.3943(6) 0.4087(2) -0.08936(15) 0.0473(9) Uani 1 1 d .
H25A H 0.3808 0.4626 -0.1007 0.057 Uiso 1 1 calc R
C100 C 0.4462(5) 0.4718(2) 0.34193(18) 0.0450(9) Uani 1 1 d .
N100 N 0.5111(6) 0.4493(2) 0.38390(18) 0.0609(10) Uani 1 1 d .
C101 C 0.3670(5) 0.4998(3) 0.28839(17) 0.0505(9) Uani 1 1 d .
H10A H 0.4469 0.5325 0.2696 0.076 Uiso 1 1 calc R
H10B H 0.2679 0.5317 0.2950 0.076 Uiso 1 1 calc R
H10C H 0.3324 0.4544 0.2642 0.076 Uiso 1 1 calc R

loop_
_atom_site_aniso_label
_atom_site_aniso_U_11
_atom_site_aniso_U_22
_atom_site_aniso_U_33
_atom_site_aniso_U_23
_atom_site_aniso_U_13
_atom_site_aniso_U_12
Zn1 0.03132(17) 0.02503(16) 0.02800(16) 0.00379(12) 0.00635(12) -0.00012(12)
I1 0.02939(9) 0.02274(9) 0.03146(9) 0.00379(6) 0.00314(7) -0.00032(6)
I2 0.03290(10) 0.02810(10) 0.04743(12) 0.01193(8) 0.00893(8) 0.00378(7)
I3 0.04631(13) 0.03177(11) 0.03875(11) 0.00090(8) -0.00155(9) -0.00972(9)
I4 0.05821(15) 0.05430(15) 0.03395(11) 0.01458(10) 0.02077(10) 0.01688(12)
N1 0.0275(11) 0.0313(12) 0.0275(11) 0.0009(9) 0.0052(9) -0.0005(9)
N2 0.0277(11) 0.0209(10) 0.0281(11) 0.0005(8) 0.0027(9) 0.0029(8)
N3 0.0498(16) 0.0188(11) 0.0371(13) 0.0025(10) -0.0004(12) 0.0020(11)
C1 0.077(3) 0.043(2) 0.0300(16) 0.0024(14) 0.0062(17) -0.0071(19)
C2 0.0373(16) 0.0472(19) 0.0308(14) 0.0040(13) 0.0104(12) -0.0005(14)
C3 0.0460(18) 0.0290(14) 0.0370(15) -0.0018(12) 0.0147(13) 0.0081(13)
C4 0.0426(16) 0.0238(13) 0.0342(14) 0.0005(11) 0.0121(12) 0.0047(12)
C5 0.0243(11) 0.0215(11) 0.0285(12) 0.0002(9) 0.0037(9) -0.0001(9)
C6 0.0270(12) 0.0223(12) 0.0350(14) 0.0005(10) 0.0067(10) 0.0023(10)
C7 0.0323(14) 0.0237(12) 0.0345(14) 0.0019(11) 0.0083(11) 0.0003(11)
C8 0.0245(11) 0.0204(11) 0.0268(12) 0.0013(9) 0.0001(9) 0.0016(9)
C9 0.0272(12) 0.0212(11) 0.0272(12) 0.0003(9) 0.0006(10) 0.0020(10)
C10 0.0257(12) 0.0223(12) 0.0264(12) -0.0024(9) 0.0003(9) 0.0008(10)
C11 0.0333(13) 0.0209(11) 0.0264(12) 0.0019(9) 0.0028(10) 0.0007(10)
C12 0.0289(12) 0.0199(11) 0.0275(12) 0.0016(9) 0.0004(10) 0.0012(10)
C13 0.054(2) 0.0234(14) 0.0469(18) 0.0004(13) 0.0159(16) 0.0069(14)
C14 0.054(2) 0.0233(13) 0.0386(16) 0.0043(12) 0.0161(14) 0.0052(13)
C15 0.0380(15) 0.0212(12) 0.0266(12) 0.0002(9) 0.0033(11) 0.0012(11)
C16 0.088(3) 0.0246(15) 0.0331(16) 0.0005(12) 0.0207(18) 0.0037(17)
C17 0.094(3) 0.0266(15) 0.0351(17) 0.0063(13) 0.0181(19) 0.0040(18)
C18 0.061(2) 0.0188(13) 0.0499(19) 0.0083(13) 0.0004(17) 0.0051(14)
C19 0.060(3) 0.0305(18) 0.082(3) 0.0068(19) -0.001(2) -0.0035(17)
C20 0.0300(13) 0.0232(12) 0.0268(12) -0.0022(9) 0.0018(10) -0.0003(10)
C21 0.088(3) 0.0271(16) 0.052(2) 0.0056(15) 0.039(2) 0.0135(18)
C22 0.093(4) 0.0301(17) 0.060(3) 0.0002(17) 0.037(2) 0.012(2)
C23 0.058(2) 0.0345(16) 0.0394(17) -0.0141(14) 0.0150(16) 0.0010(16)
C24 0.089(3) 0.0397(19) 0.0327(17) -0.0043(14) 0.0218(19) 0.005(2)
C25 0.084(3) 0.0277(15) 0.0323(16) 0.0007(12) 0.0176(17) 0.0070(17)
C100 0.051(2) 0.0353(17) 0.052(2) -0.0152(15) 0.0202(17) -0.0125(15)
N100 0.087(3) 0.0401(18) 0.057(2) -0.0049(16) 0.014(2) -0.0111(19)
C101 0.047(2) 0.058(2) 0.048(2) -0.0159(18) 0.0094(16) -0.0109(18)

loop_
_atom_type_symbol
_atom_type_description
_atom_type_scat_dispersion_real
_atom_type_scat_dispersion_imag
_atom_type_scat_source
C C 0.0033 0.0016 'International Tables Vol C Tables 4.2.6.8 and 6.1.1.4'
H H 0.0000 0.0000 'International Tables Vol C Tables 4.2.6.8 and 6.1.1.4'
N N 0.0061 0.0033 'International Tables Vol C Tables 4.2.6.8 and 6.1.1.4'
Zn Zn 0.2839 1.4301 'International Tables Vol C Tables 4.2.6.8 and 6.1.1.4'
I I -0.4742 1.8119 'International Tables Vol C Tables 4.2.6.8 and 6.1.1.4'

loop_
_geom_angle_atom_site_label_1
_geom_angle_atom_site_label_2
_geom_angle_atom_site_label_3
_geom_angle
I4 Zn1 I2 110.621(15)
I4 Zn1 I3 112.397(16)
I2 Zn1 I3 108.578(15)
I4 Zn1 I1 108.490(15)
I2 Zn1 I1 108.487(14)
I3 Zn1 I1 108.167(14)
C7 N1 C3 120.3(3)
C7 N1 C2 120.5(3)
C3 N1 C2 119.1(3)
C12 N2 C8 117.7(2)
C17 N3 C13 119.7(3)
C17 N3 C18 119.2(3)
C13 N3 C18 121.1(3)
C2 C1 H1A 109.5
C2 C1 H1B 109.5
H1A C1 H1B 109.5
C2 C1 H1C 109.5
H1A C1 H1C 109.5
H1B C1 H1C 109.5
N1 C2 C1 111.6(3)
N1 C2 H2A 109.3
C1 C2 H2A 109.3
N1 C2 H2B 109.3
C1 C2 H2B 109.3
H2A C2 H2B 108.0
N1 C3 C4 121.2(3)
N1 C3 H3A 119.4
C4 C3 H3A 119.4
C3 C4 C5 120.0(3)
C3 C4 H4A 120.0
C5 C4 H4A 120.0
C4 C5 C6 117.5(3)
C4 C5 C8 119.3(3)
C6 C5 C8 123.2(3)
C7 C6 C5 120.3(3)
C7 C6 H6A 119.9
C5 C6 H6A 119.9
N1 C7 C6 120.7(3)
N1 C7 H7A 119.6
C6 C7 H7A 119.6
N2 C8 C9 122.9(3)
N2 C8 C5 114.6(2)
C9 C8 C5 122.5(2)
C10 C9 C8 119.9(3)
C10 C9 H9A 120.1
C8 C9 H9A 120.1
C9 C10 C11 116.7(3)
C9 C10 C20 121.9(3)
C11 C10 C20 121.3(3)
C12 C11 C10 120.0(3)
C12 C11 H11A 120.0
C10 C11 H11A 120.0
N2 C12 C11 122.7(3)
N2 C12 C15 115.1(2)
C11 C12 C15 122.2(3)
N3 C13 C14 121.3(3)
N3 C13 H13A 119.4
C14 C13 H13A 119.4
C13 C14 C15 120.1(3)
C13 C14 H14A 120.0
C15 C14 H14A 120.0
C16 C15 C14 117.3(3)
C16 C15 C12 122.1(3)
C14 C15 C12 120.6(3)
C17 C16 C15 120.2(3)
C17 C16 H16A 119.9
C15 C16 H16A 119.9
N3 C17 C16 121.5(3)
N3 C17 H17A 119.3
C16 C17 H17A 119.3
N3 C18 C19 111.6(3)
N3 C18 H18A 109.3
C19 C18 H18A 109.3
N3 C18 H18B 109.3
C19 C18 H18B 109.3
H18A C18 H18B 108.0
C18 C19 H19A 109.5
C18 C19 H19B 109.5
H19A C19 H19B 109.5
C18 C19 H19C 109.5
H19A C19 H19C 109.5
H19B C19 H19C 109.5
C25 C20 C21 117.0(3)
C25 C20 C10 121.8(3)
C21 C20 C10 121.2(3)
C20 C21 C22 121.2(4)
C20 C21 H21A 119.4
C22 C21 H21A 119.4
C23 C22 C21 120.4(4)
C23 C22 H22A 119.8
C21 C22 H22A 119.8
C24 C23 C22 119.3(3)
C24 C23 H23A 120.3
C22 C23 H23A 120.3
C23 C24 C25 120.2(4)
C23 C24 H24A 119.9
C25 C24 H24A 119.9
C24 C25 C20 122.0(3)
C24 C25 H25A 119.0
C20 C25 H25A 119.0
N100 C100 C101 178.9(5)
C100 C101 H10A 109.5
C100 C101 H10B 109.5
H10A C101 H10B 109.5
C100 C101 H10C 109.5
H10A C101 H10C 109.5
H10B C101 H10C 109.5

loop_
_geom_bond_atom_site_label_1
_geom_bond_atom_site_label_2
_geom_bond_distance
Zn1 I4 2.5892(4)
Zn1 I2 2.6152(4)
Zn1 I3 2.6244(4)
Zn1 I1 2.6299(4)
N1 C7 1.340(4)
N1 C3 1.343(4)
N1 C2 1.481(4)
N2 C12 1.336(4)
N2 C8 1.339(3)
N3 C17 1.331(5)
N3 C13 1.338(5)
N3 C18 1.483(4)
C1 C2 1.509(5)
C1 H1A 0.9800
C1 H1B 0.9800
C1 H1C 0.9800
C2 H2A 0.9900
C2 H2B 0.9900
C3 C4 1.368(4)
C3 H3A 0.9500
C4 C5 1.392(4)
C4 H4A 0.9500
C5 C6 1.393(4)
C5 C8 1.484(4)
C6 C7 1.374(4)
C6 H6A 0.9500
C7 H7A 0.9500
C8 C9 1.392(4)
C9 C10 1.391(4)
C9 H9A 0.9500
C10 C11 1.394(4)
C10 C20 1.477(4)
C11 C12 1.392(4)
C11 H11A 0.9500
C12 C15 1.482(4)
C13 C14 1.368(4)
C13 H13A 0.9500
C14 C15 1.388(4)
C14 H14A 0.9500
C15 C16 1.380(4)
C16 C17 1.370(5)
C16 H16A 0.9500
C17 H17A 0.9500
C18 C19 1.494(6)
C18 H18A 0.9900
C18 H18B 0.9900
C19 H19A 0.9800
C19 H19B 0.9800
C19 H19C 0.9800
C20 C25 1.385(4)
C20 C21 1.387(4)
C21 C22 1.391(5)
C21 H21A 0.9500
C22 C23 1.372(6)
C22 H22A 0.9500
C23 C24 1.370(6)
C23 H23A 0.9500
C24 C25 1.381(5)
C24 H24A 0.9500
C25 H25A 0.9500
C100 N100 1.141(6)
C100 C101 1.441(6)
C101 H10A 0.9800
C101 H10B 0.9800
C101 H10C 0.9800
